data_4324952
loop_
_publ_author_name
'Chun Yang'
'Qing-Lun Wang'
'Jing Qi'
'Yue Ma'
'Shi-Ping Yan'
'Guang-Ming Yang'
'Peng Cheng'
'Dai-Zheng Liao'

_publ_section_title
;
 Two Novel Cyanide-Bridged Bimetallic Magnetic Chains Derived from
 Manganese(III) Schiff Bases and Hexacyanochromate(III) Building Blocks
;
_journal_name_full 'Inorganic Chemistry'
_journal_page_first 4006
_journal_page_last 4015
_journal_paper_doi 10.1021/ic102495t
_journal_volume 50
_journal_year 2011
_chemical_formula_sum 'C29.5 H28.25 Cl3 Cr0.5 Mn1.5 N6 O7.75'
_chemical_formula_weight 805.59
_chemical_name_systematic
; 
 ? 
;
_space_group_IT_number 15
_symmetry_cell_setting monoclinic
_symmetry_space_group_name_Hall '-C 2yc'
_symmetry_space_group_name_H-M 'C 1 2/c 1'
_atom_sites_solution_hydrogens geom
_atom_sites_solution_primary direct
_atom_sites_solution_secondary difmap
_audit_creation_method SHELXL-97
_cell_angle_alpha 90.00
_cell_angle_beta 115.58(3)
_cell_angle_gamma 90.00
_cell_formula_units_Z 8
_cell_length_a 37.771(8)
_cell_length_b 11.199(2)
_cell_length_c 19.971(4)
_cell_measurement_reflns_used 8736
_cell_measurement_temperature 293(2)
_cell_measurement_theta_max 25.02
_cell_measurement_theta_min 2.39
_cell_volume 7620(3)
_computing_cell_refinement 'Bruker XSCANS'
_computing_data_collection 'Bruker XSCANS'
_computing_data_reduction 'Bruker SHELXTL'
_computing_molecular_graphics 'Bruker SHELXTL'
_computing_publication_material 'Bruker SHELXTL'
_computing_structure_refinement 'SHELXL-97 (Sheldrick, 1997)'
_computing_structure_solution 'SHELXS-97 (Sheldrick, 1990)'
_diffrn_ambient_temperature 293(2)
_diffrn_measured_fraction_theta_full 0.984
_diffrn_measured_fraction_theta_max 0.984
_diffrn_measurement_device_type 'Bruker P4'
_diffrn_measurement_method '\w scans'
_diffrn_radiation_monochromator graphite
_diffrn_radiation_source 'fine-focus sealed tube'
_diffrn_radiation_type MoK\a
_diffrn_radiation_wavelength 0.71073
_diffrn_reflns_av_R_equivalents 0.0588
_diffrn_reflns_av_sigmaI/netI 0.0578
_diffrn_reflns_limit_h_max 43
_diffrn_reflns_limit_h_min -44
_diffrn_reflns_limit_k_max 13
_diffrn_reflns_limit_k_min -13
_diffrn_reflns_limit_l_max 23
_diffrn_reflns_limit_l_min -23
_diffrn_reflns_number 26724
_diffrn_reflns_theta_full 25.02
_diffrn_reflns_theta_max 25.02
_diffrn_reflns_theta_min 2.39
_exptl_absorpt_coefficient_mu 0.901
_exptl_absorpt_correction_T_max 0.9479
_exptl_absorpt_correction_T_min 0.8404
_exptl_absorpt_correction_type multi-scan
_exptl_absorpt_process_details SADABS
_exptl_crystal_colour brown
_exptl_crystal_density_diffrn 1.405
_exptl_crystal_density_meas ?
_exptl_crystal_description block
_exptl_crystal_F_000 3278
_exptl_crystal_size_max 0.20
_exptl_crystal_size_mid 0.18
_exptl_crystal_size_min 0.06
_refine_diff_density_max 1.306
_refine_diff_density_min -0.745
_refine_diff_density_rms 0.104
_refine_ls_extinction_coef 0.00122(19)
_refine_ls_extinction_expression Fc^*^=kFc[1+0.001xFc^2^\l^3^/sin(2\q)]^-1/4^
_refine_ls_extinction_method SHELXL
_refine_ls_goodness_of_fit_ref 1.087
_refine_ls_hydrogen_treatment constr
_refine_ls_matrix_type full
_refine_ls_number_parameters 475
_refine_ls_number_reflns 6633
_refine_ls_number_restraints 63
_refine_ls_restrained_S_all 1.092
_refine_ls_R_factor_all 0.1057
_refine_ls_R_factor_gt 0.0853
_refine_ls_shift/su_max 0.001
_refine_ls_shift/su_mean 0.000
_refine_ls_structure_factor_coef Fsqd
_refine_ls_weighting_details 'calc w=1/[\s^2^(Fo^2^)+(0.1116P)^2^+33.3216P] where P=(Fo^2^+2Fc^2^)/3'
_refine_ls_weighting_scheme calc
_refine_ls_wR_factor_gt 0.2137
_refine_ls_wR_factor_ref 0.2301
_reflns_number_gt 5237
_reflns_number_total 6633
_reflns_threshold_expression >2sigma(I)
_cod_data_source_file ic102495t_si_002_2.cif
_cod_data_source_block 2
_cod_depositor_comments
;
The following automatic conversions were performed:

'_exptl_crystal_density_meas' value 'none' was changed to '?' - the
value is perceived as not measured.

Automatic conversion script
Id: cif_fix_values 3008 2015-01-20 13:52:24Z robertas 
;
_cod_original_formula_sum 'C29.50 H28.25 Cl3 Cr0.50 Mn1.50 N6 O7.75'
_cod_database_code 4324952

loop_
_symmetry_equiv_pos_as_xyz
'x, y, z'
'-x, y, -z+1/2'
'x+1/2, y+1/2, z'
'-x+1/2, y+1/2, -z+1/2'
'-x, -y, -z'
'x, -y, z-1/2'
'-x+1/2, -y+1/2, -z'
'x+1/2, -y+1/2, z-1/2'

loop_
_atom_site_label
_atom_site_type_symbol
_atom_site_fract_x
_atom_site_fract_y
_atom_site_fract_z
_atom_site_U_iso_or_equiv
_atom_site_adp_type
_atom_site_occupancy
_atom_site_symmetry_multiplicity
_atom_site_calc_flag
_atom_site_refinement_flags
_atom_site_disorder_assembly
_atom_site_disorder_group
O7 O -0.0017(11) 0.469(2) 0.2178(14) 0.172(11) Uani 0.35 1 d PDU . .
C1 C 0.00642(17) 0.8927(5) 0.0901(3) 0.0420(13) Uani 1 1 d . . .
C2 C 0.03343(19) 1.1305(6) 0.0750(4) 0.0484(15) Uani 1 1 d . . .
C3 C 0.05015(18) 0.9304(5) -0.0041(3) 0.0445(14) Uani 1 1 d . . .
C4 C 0.07720(16) 0.7302(5) 0.3416(3) 0.0408(13) Uani 1 1 d . . .
C5 C 0.10088(19) 0.6300(6) 0.3694(4) 0.0577(17) Uani 1 1 d . . .
H5A H 0.0901 0.5546 0.3540 0.069 Uiso 1 1 calc R . .
C6 C 0.13944(19) 0.6395(7) 0.4187(4) 0.0613(18) Uani 1 1 d . . .
H6 H 0.1547 0.5709 0.4352 0.074 Uiso 1 1 calc R . .
C7 C 0.15606(17) 0.7500(7) 0.4442(4) 0.0551(17) Uani 1 1 d . . .
C8 C 0.13377(16) 0.8511(6) 0.4189(3) 0.0451(14) Uani 1 1 d . . .
H8 H 0.1450 0.9253 0.4364 0.054 Uiso 1 1 calc R . .
C9 C 0.09439(16) 0.8444(5) 0.3670(3) 0.0388(12) Uani 1 1 d . . .
C10 C 0.07401(16) 0.9551(5) 0.3406(3) 0.0402(12) Uani 1 1 d . . .
H10 H 0.0878 1.0252 0.3600 0.048 Uiso 1 1 calc R . .
C11 C 0.0199(2) 1.0838(6) 0.2640(5) 0.079(2) Uani 1 1 d U . .
H11 H 0.0223 1.0846 0.2171 0.095 Uiso 1 1 calc R . .
C12 C 0.0435(4) 1.1893(11) 0.2980(8) 0.050(3) Uani 0.50 1 d PU . .
H12A H 0.0275 1.2595 0.2804 0.075 Uiso 0.50 1 calc PR . .
H12B H 0.0651 1.1936 0.2850 0.075 Uiso 0.50 1 calc PR . .
H12C H 0.0533 1.1843 0.3510 0.075 Uiso 0.50 1 calc PR . .
C13 C 0.1647(2) 0.6952(7) 0.2518(4) 0.0623(18) Uani 1 1 d . . .
C14 C 0.1932(2) 0.7603(7) 0.3088(4) 0.0653(19) Uani 1 1 d . . .
H14 H 0.2164 0.7229 0.3405 0.078 Uiso 1 1 calc R . .
C15 C 0.1876(2) 0.8809(7) 0.3194(4) 0.0640(18) Uani 1 1 d . . .
H15 H 0.2071 0.9233 0.3578 0.077 Uiso 1 1 calc R . .
C16 C 0.1529(2) 0.9376(6) 0.2723(4) 0.0593(18) Uani 1 1 d . . .
C17 C 0.1242(2) 0.8748(6) 0.2148(4) 0.0560(17) Uani 1 1 d . . .
H17 H 0.1010 0.9128 0.1834 0.067 Uiso 1 1 calc R . .
C18 C 0.1299(2) 0.7538(6) 0.2037(4) 0.0574(17) Uani 1 1 d . . .
C19 C 0.0988(2) 0.6919(6) 0.1423(4) 0.0589(18) Uani 1 1 d . . .
H19 H 0.0758 0.7344 0.1162 0.071 Uiso 1 1 calc R . .
C20 C 0.0648(2) 0.5278(7) 0.0602(5) 0.074(2) Uani 1 1 d . . .
H20 H 0.0516 0.4822 0.0848 0.089 Uiso 1 1 calc R . .
C21 C 0.0350(2) 0.6087(8) 0.0071(6) 0.093(3) Uani 1 1 d . . .
H21A H 0.0228 0.6538 0.0324 0.139 Uiso 1 1 calc R . .
H21B H 0.0154 0.5625 -0.0318 0.139 Uiso 1 1 calc R . .
H21C H 0.0473 0.6622 -0.0139 0.139 Uiso 1 1 calc R . .
C22 C 0.0794(2) 0.4398(7) 0.0228(5) 0.069(2) Uani 1 1 d . . .
H22A H 0.0865 0.4802 -0.0126 0.082 Uiso 1 1 calc R . .
H22B H 0.0590 0.3823 -0.0040 0.082 Uiso 1 1 calc R . .
C23 C 0.12032(17) 0.2654(6) 0.0724(4) 0.0511(15) Uani 1 1 d . . .
H23 H 0.1008 0.2241 0.0336 0.061 Uiso 1 1 calc R . .
C24 C 0.15478(17) 0.1992(5) 0.1200(3) 0.0442(13) Uani 1 1 d . . .
C25 C 0.15695(19) 0.0779(6) 0.1044(4) 0.0521(15) Uani 1 1 d . . .
H25 H 0.1356 0.0414 0.0664 0.063 Uiso 1 1 calc R . .
C26 C 0.18963(19) 0.0133(5) 0.1436(4) 0.0499(15) Uani 1 1 d . . .
C27 C 0.2225(2) 0.0671(6) 0.1989(4) 0.0563(16) Uani 1 1 d . . .
H27 H 0.2453 0.0227 0.2239 0.068 Uiso 1 1 calc R . .
C28 C 0.22168(19) 0.1850(5) 0.2168(4) 0.0513(15) Uani 1 1 d . . .
H28 H 0.2437 0.2195 0.2544 0.062 Uiso 1 1 calc R . .
C29 C 0.18732(17) 0.2550(5) 0.1779(3) 0.0433(13) Uani 1 1 d . . .
C30 C 0.20733(19) 0.5538(6) 0.0947(4) 0.0584(17) Uani 1 1 d . . .
H30A H 0.2250 0.6168 0.1217 0.088 Uiso 1 1 calc R . .
H30B H 0.2044 0.5529 0.0445 0.088 Uiso 1 1 calc R . .
H30C H 0.2177 0.4786 0.1180 0.088 Uiso 1 1 calc R . .
Cl1 Cl 0.20575(4) 0.76087(19) 0.50586(10) 0.0677(5) Uani 1 1 d . . .
Cl2 Cl 0.14546(7) 1.08639(16) 0.28613(13) 0.0759(6) Uani 1 1 d . . .
Cl3 Cl 0.19106(6) -0.13772(15) 0.12418(12) 0.0737(6) Uani 1 1 d . . .
Cr1 Cr 0.0000 1.0000 0.0000 0.0368(3) Uani 1 2 d S . .
Mn1 Mn 0.0000 0.83127(10) 0.2500 0.0330(3) Uani 1 2 d S . .
Mn2 Mn 0.14649(3) 0.47817(8) 0.16462(6) 0.0499(3) Uani 1 1 d . . .
N1 N 0.00857(15) 0.8422(4) 0.1426(3) 0.0467(12) Uani 1 1 d . . .
N2 N 0.05152(19) 1.2026(5) 0.1181(3) 0.0638(15) Uani 1 1 d . . .
N3 N 0.07729(16) 0.8915(5) -0.0096(3) 0.0549(13) Uani 1 1 d . . .
N4 N 0.03763(14) 0.9650(4) 0.2915(3) 0.0423(11) Uani 1 1 d U . .
N5 N 0.09988(15) 0.5858(5) 0.1205(3) 0.0575(14) Uani 1 1 d . . .
N6 N 0.11433(14) 0.3770(4) 0.0792(3) 0.0515(13) Uani 1 1 d . . .
O1 O 0.04005(11) 0.7158(3) 0.2925(2) 0.0452(10) Uani 1 1 d . . .
O2 O 0.17145(16) 0.5773(4) 0.2461(3) 0.0713(14) Uani 1 1 d . . .
O3 O 0.18809(13) 0.3680(4) 0.1981(3) 0.0546(11) Uani 1 1 d . . .
O4 O 0.1095(2) 0.3742(5) 0.2160(4) 0.0938(19) Uani 1 1 d . . .
H4A H 0.0858 0.3552 0.1892 0.113 Uiso 1 1 d R . .
H4B H 0.1202 0.3562 0.2618 0.113 Uiso 1 1 d R . .
O5 O 0.17039(12) 0.5732(4) 0.0946(3) 0.0610(13) Uani 1 1 d . . .
H5 H 0.1544 0.6312 0.0622 0.073 Uiso 1 1 calc R . .
O6 O 0.12247(16) 0.6952(5) 0.9761(3) 0.0756(15) Uani 1 1 d D . .
O9 O 0.1953(5) 0.440(2) 0.3820(11) 0.094(5) Uani 0.33 1 d PU A 1
O8 O 0.0405(3) 0.5195(10) 0.1996(7) 0.064(3) Uani 0.40 1 d PDU . .
O9A O 0.1523(5) 0.3440(13) 0.3662(9) 0.076(4) Uani 0.37 1 d PU B 2
O9B O 0.2109(5) 0.3610(18) 0.3792(8) 0.113(8) Uani 0.30 1 d PU C 3
H7A H 0.0000 0.5118 0.2500 0.169 Uiso 0.70 2 d SPRD . .
H6A H 0.1315 0.7233 0.9502 0.169 Uiso 1 1 d RD . .
H8A H 0.0189 0.4912 0.1830 0.169 Uiso 0.40 1 d PRD . .

loop_
_atom_site_aniso_label
_atom_site_aniso_U_11
_atom_site_aniso_U_22
_atom_site_aniso_U_33
_atom_site_aniso_U_23
_atom_site_aniso_U_13
_atom_site_aniso_U_12
O7 0.168(13) 0.130(12) 0.195(15) 0.021(9) 0.055(10) -0.006(9)
C1 0.049(3) 0.037(3) 0.039(3) -0.008(3) 0.019(3) 0.007(2)
C2 0.058(4) 0.048(3) 0.049(4) 0.004(3) 0.032(3) 0.004(3)
C3 0.055(4) 0.043(3) 0.037(3) 0.007(3) 0.022(3) 0.003(3)
C4 0.044(3) 0.043(3) 0.030(3) 0.001(2) 0.011(2) 0.003(3)
C5 0.057(4) 0.046(4) 0.058(4) 0.002(3) 0.012(3) 0.012(3)
C6 0.044(4) 0.067(4) 0.061(4) 0.007(4) 0.011(3) 0.020(3)
C7 0.037(3) 0.081(5) 0.046(4) 0.003(3) 0.016(3) 0.005(3)
C8 0.039(3) 0.056(4) 0.039(3) 0.000(3) 0.016(3) -0.001(3)
C9 0.038(3) 0.045(3) 0.034(3) 0.006(2) 0.016(2) 0.003(2)
C10 0.039(3) 0.044(3) 0.038(3) 0.000(3) 0.017(2) -0.004(2)
C11 0.062(4) 0.043(3) 0.096(5) 0.009(3) 0.001(3) -0.002(3)
C12 0.053(6) 0.041(5) 0.053(6) 0.006(5) 0.021(5) 0.004(5)
C13 0.077(5) 0.059(4) 0.055(4) 0.003(3) 0.033(4) 0.016(4)
C14 0.080(5) 0.060(4) 0.050(4) 0.000(3) 0.023(4) 0.017(4)
C15 0.078(5) 0.062(4) 0.058(4) 0.000(4) 0.035(4) 0.008(4)
C16 0.082(5) 0.047(4) 0.066(5) 0.008(3) 0.049(4) 0.012(4)
C17 0.065(4) 0.047(4) 0.070(5) 0.019(3) 0.041(4) 0.014(3)
C18 0.065(4) 0.052(4) 0.065(4) 0.012(3) 0.037(4) 0.017(3)
C19 0.053(4) 0.056(4) 0.070(5) 0.017(4) 0.028(4) 0.014(3)
C20 0.056(4) 0.058(4) 0.093(6) 0.005(4) 0.017(4) 0.003(3)
C21 0.063(5) 0.063(5) 0.133(9) 0.013(5) 0.024(5) 0.003(4)
C22 0.046(4) 0.069(5) 0.072(5) 0.009(4) 0.008(3) 0.005(3)
C23 0.043(3) 0.051(4) 0.055(4) 0.011(3) 0.017(3) -0.007(3)
C24 0.045(3) 0.041(3) 0.048(4) 0.007(3) 0.020(3) -0.001(3)
C25 0.060(4) 0.046(3) 0.050(4) 0.003(3) 0.023(3) -0.010(3)
C26 0.058(4) 0.034(3) 0.053(4) 0.002(3) 0.020(3) 0.000(3)
C27 0.069(4) 0.044(4) 0.053(4) 0.010(3) 0.023(3) 0.013(3)
C28 0.059(4) 0.038(3) 0.044(4) 0.004(3) 0.011(3) 0.006(3)
C29 0.050(3) 0.039(3) 0.041(3) 0.007(3) 0.020(3) 0.002(3)
C30 0.058(4) 0.053(4) 0.063(4) -0.003(3) 0.025(3) -0.002(3)
Cl1 0.0376(8) 0.0969(14) 0.0556(10) 0.0039(10) 0.0079(7) 0.0092(8)
Cl2 0.1042(15) 0.0464(10) 0.0979(16) 0.0077(9) 0.0632(13) 0.0103(9)
Cl3 0.0880(13) 0.0392(9) 0.0791(14) -0.0003(8) 0.0221(11) 0.0025(8)
Cr1 0.0458(7) 0.0397(7) 0.0283(7) 0.0021(5) 0.0191(5) 0.0069(5)
Mn1 0.0364(6) 0.0315(6) 0.0272(6) 0.000 0.0103(5) 0.000
Mn2 0.0515(6) 0.0446(6) 0.0509(6) 0.0089(4) 0.0195(5) 0.0097(4)
N1 0.063(3) 0.047(3) 0.038(3) 0.006(2) 0.028(2) 0.009(2)
N2 0.087(4) 0.058(3) 0.052(4) -0.015(3) 0.036(3) -0.013(3)
N3 0.053(3) 0.059(3) 0.057(3) 0.008(3) 0.028(3) 0.013(3)
N4 0.044(3) 0.034(2) 0.045(3) 0.004(2) 0.015(2) 0.0005(19)
N5 0.050(3) 0.048(3) 0.075(4) 0.009(3) 0.027(3) 0.007(2)
N6 0.042(3) 0.042(3) 0.066(4) 0.013(3) 0.019(3) 0.003(2)
O1 0.046(2) 0.035(2) 0.040(2) 0.0042(17) 0.0060(18) 0.0030(17)
O2 0.087(3) 0.054(3) 0.057(3) 0.000(2) 0.016(3) 0.027(3)
O3 0.062(3) 0.040(2) 0.051(3) 0.003(2) 0.014(2) 0.011(2)
O4 0.135(5) 0.074(4) 0.074(4) 0.008(3) 0.047(4) -0.010(4)
O5 0.042(2) 0.064(3) 0.077(3) 0.025(3) 0.026(2) 0.004(2)
O6 0.078(3) 0.080(3) 0.071(4) 0.024(3) 0.034(3) 0.023(3)
O9 0.089(9) 0.112(9) 0.087(9) 0.012(7) 0.046(7) 0.020(7)
O8 0.058(6) 0.059(6) 0.073(7) -0.010(5) 0.027(5) 0.003(5)
O9A 0.090(8) 0.073(7) 0.067(7) 0.001(6) 0.038(6) 0.006(6)
O9B 0.122(11) 0.101(10) 0.107(11) 0.004(8) 0.042(8) 0.025(8)

loop_
_atom_type_symbol
_atom_type_description
_atom_type_scat_dispersion_real
_atom_type_scat_dispersion_imag
_atom_type_scat_source
C C 0.0033 0.0016 'International Tables Vol C Tables 4.2.6.8 and 6.1.1.4'
H H 0.0000 0.0000 'International Tables Vol C Tables 4.2.6.8 and 6.1.1.4'
N N 0.0061 0.0033 'International Tables Vol C Tables 4.2.6.8 and 6.1.1.4'
O O 0.0106 0.0060 'International Tables Vol C Tables 4.2.6.8 and 6.1.1.4'
Cl Cl 0.1484 0.1585 'International Tables Vol C Tables 4.2.6.8 and 6.1.1.4'
Cr Cr 0.3209 0.6236 'International Tables Vol C Tables 4.2.6.8 and 6.1.1.4'
Mn Mn 0.3368 0.7283 'International Tables Vol C Tables 4.2.6.8 and 6.1.1.4'

loop_
_geom_angle_atom_site_label_1
_geom_angle_atom_site_label_2
_geom_angle_atom_site_label_3
_geom_angle
_geom_angle_site_symmetry_1
_geom_angle_site_symmetry_3
O7 O7 H7A 37.8 2 .
O7 O7 H8A 139.0 2 .
H7A O7 H8A 118.5 . .
N1 C1 Cr1 173.4(5) . .
N2 C2 Cr1 178.1(6) . .
N3 C3 Cr1 177.1(5) . .
O1 C4 C5 119.2(5) . .
O1 C4 C9 123.1(5) . .
C5 C4 C9 117.8(5) . .
C6 C5 C4 121.8(6) . .
C6 C5 H5A 119.1 . .
C4 C5 H5A 119.1 . .
C5 C6 C7 120.6(6) . .
C5 C6 H6 119.7 . .
C7 C6 H6 119.7 . .
C8 C7 C6 119.6(6) . .
C8 C7 Cl1 120.3(5) . .
C6 C7 Cl1 120.0(5) . .
C7 C8 C9 121.1(6) . .
C7 C8 H8 119.5 . .
C9 C8 H8 119.5 . .
C8 C9 C4 119.2(5) . .
C8 C9 C10 117.1(5) . .
C4 C9 C10 123.7(5) . .
N4 C10 C9 125.1(5) . .
N4 C10 H10 117.5 . .
C9 C10 H10 117.5 . .
C11 C11 C12 122.4(7) 2 .
C11 C11 N4 113.2(4) 2 .
C12 C11 N4 117.9(7) . .
C11 C11 H11 98.5 2 .
C12 C11 H11 98.5 . .
N4 C11 H11 98.5 . .
C11 C12 H12A 109.5 . .
C11 C12 H12B 109.5 . .
H12A C12 H12B 109.5 . .
C11 C12 H12C 109.5 . .
H12A C12 H12C 109.5 . .
H12B C12 H12C 109.5 . .
O2 C13 C14 118.1(6) . .
O2 C13 C18 123.3(7) . .
C14 C13 C18 118.6(7) . .
C13 C14 C15 121.2(7) . .
C13 C14 H14 119.4 . .
C15 C14 H14 119.4 . .
C16 C15 C14 119.8(7) . .
C16 C15 H15 120.1 . .
C14 C15 H15 120.1 . .
C17 C16 C15 120.1(6) . .
C17 C16 Cl2 119.9(5) . .
C15 C16 Cl2 120.0(6) . .
C16 C17 C18 120.2(6) . .
C16 C17 H17 119.9 . .
C18 C17 H17 119.9 . .
C17 C18 C13 120.2(7) . .
C17 C18 C19 118.0(6) . .
C13 C18 C19 121.8(6) . .
N5 C19 C18 126.9(6) . .
N5 C19 H19 116.6 . .
C18 C19 H19 116.6 . .
C21 C20 C22 112.4(8) . .
C21 C20 N5 116.5(7) . .
C22 C20 N5 107.4(6) . .
C21 C20 H20 106.6 . .
C22 C20 H20 106.6 . .
N5 C20 H20 106.6 . .
C20 C21 H21A 109.5 . .
C20 C21 H21B 109.5 . .
H21A C21 H21B 109.5 . .
C20 C21 H21C 109.5 . .
H21A C21 H21C 109.5 . .
H21B C21 H21C 109.5 . .
C20 C22 N6 109.6(7) . .
C20 C22 H22A 109.7 . .
N6 C22 H22A 109.7 . .
C20 C22 H22B 109.7 . .
N6 C22 H22B 109.7 . .
H22A C22 H22B 108.2 . .
N6 C23 C24 125.5(6) . .
N6 C23 H23 117.3 . .
C24 C23 H23 117.3 . .
C25 C24 C29 119.6(5) . .
C25 C24 C23 118.3(6) . .
C29 C24 C23 121.9(6) . .
C26 C25 C24 121.0(6) . .
C26 C25 H25 119.5 . .
C24 C25 H25 119.5 . .
C25 C26 C27 120.5(6) . .
C25 C26 Cl3 119.9(5) . .
C27 C26 Cl3 119.6(5) . .
C28 C27 C26 120.6(6) . .
C28 C27 H27 119.7 . .
C26 C27 H27 119.7 . .
C27 C28 C29 120.4(6) . .
C27 C28 H28 119.8 . .
C29 C28 H28 119.8 . .
O3 C29 C24 124.5(5) . .
O3 C29 C28 117.7(5) . .
C24 C29 C28 117.8(5) . .
O5 C30 H30A 109.5 . .
O5 C30 H30B 109.5 . .
H30A C30 H30B 109.5 . .
O5 C30 H30C 109.5 . .
H30A C30 H30C 109.5 . .
H30B C30 H30C 109.5 . .
C3 Cr1 C3 180.00(14) . 5_575
C3 Cr1 C2 89.3(2) . 5_575
C3 Cr1 C2 90.7(2) 5_575 5_575
C3 Cr1 C2 90.7(2) . .
C3 Cr1 C2 89.3(2) 5_575 .
C2 Cr1 C2 179.997(1) 5_575 .
C3 Cr1 C1 92.8(2) . .
C3 Cr1 C1 87.2(2) 5_575 .
C2 Cr1 C1 91.4(2) 5_575 .
C2 Cr1 C1 88.6(2) . .
C3 Cr1 C1 87.2(2) . 5_575
C3 Cr1 C1 92.8(2) 5_575 5_575
C2 Cr1 C1 88.6(2) 5_575 5_575
C2 Cr1 C1 91.4(2) . 5_575
C1 Cr1 C1 179.998(1) . 5_575
O1 Mn1 O1 93.6(2) . 2
O1 Mn1 N4 174.06(18) . 2
O1 Mn1 N4 92.25(18) 2 2
O1 Mn1 N4 92.24(18) . .
O1 Mn1 N4 174.06(18) 2 .
N4 Mn1 N4 81.9(3) 2 .
O1 Mn1 N1 91.45(19) . 2
O1 Mn1 N1 92.70(18) 2 2
N4 Mn1 N1 89.2(2) 2 2
N4 Mn1 N1 86.27(19) . 2
O1 Mn1 N1 92.70(18) . .
O1 Mn1 N1 91.44(19) 2 .
N4 Mn1 N1 86.27(19) 2 .
N4 Mn1 N1 89.2(2) . .
N1 Mn1 N1 173.9(3) 2 .
O2 Mn2 O3 92.9(2) . .
O2 Mn2 N6 173.3(2) . .
O3 Mn2 N6 92.2(2) . .
O2 Mn2 N5 92.5(2) . .
O3 Mn2 N5 174.6(2) . .
N6 Mn2 N5 82.5(2) . .
O2 Mn2 O5 94.3(2) . .
O3 Mn2 O5 91.93(19) . .
N6 Mn2 O5 89.8(2) . .
N5 Mn2 O5 87.3(2) . .
O2 Mn2 O4 94.9(2) . .
O3 Mn2 O4 94.7(2) . .
N6 Mn2 O4 80.4(2) . .
N5 Mn2 O4 85.1(2) . .
O5 Mn2 O4 168.4(2) . .
C1 N1 Mn1 151.7(4) . .
C10 N4 C11 121.0(5) . .
C10 N4 Mn1 125.6(4) . .
C11 N4 Mn1 113.3(4) . .
C19 N5 C20 122.1(6) . .
C19 N5 Mn2 124.4(5) . .
C20 N5 Mn2 113.4(4) . .
C23 N6 C22 121.2(6) . .
C23 N6 Mn2 125.3(4) . .
C22 N6 Mn2 113.3(4) . .
C4 O1 Mn1 129.2(4) . .
C13 O2 Mn2 127.7(5) . .
C29 O3 Mn2 127.9(4) . .
Mn2 O4 H4A 120.7 . .
Mn2 O4 H4B 119.3 . .
H4A O4 H4B 120.0 . .
C30 O5 Mn2 126.3(4) . .
C30 O5 H5 116.9 . .
Mn2 O5 H5 116.9 . .

loop_
_geom_bond_atom_site_label_1
_geom_bond_atom_site_label_2
_geom_bond_distance
_geom_bond_site_symmetry_2
O7 O7 1.24(5) 2
O7 H7A 0.7816 .
O7 H8A 1.2711 .
C1 N1 1.163(7) .
C1 Cr1 2.089(6) .
C2 N2 1.163(8) .
C2 Cr1 2.083(7) .
C3 N3 1.162(7) .
C3 Cr1 2.082(6) .
C4 O1 1.330(7) .
C4 C5 1.393(8) .
C4 C9 1.424(8) .
C5 C6 1.365(9) .
C5 H5A 0.9300 .
C6 C7 1.383(10) .
C6 H6 0.9300 .
C7 C8 1.370(9) .
C7 Cl1 1.748(6) .
C8 C9 1.400(8) .
C8 H8 0.9300 .
C9 C10 1.435(8) .
C10 N4 1.303(7) .
C10 H10 0.9300 .
C11 C11 1.359(14) 2
C11 C12 1.459(14) .
C11 N4 1.483(8) .
C11 H11 0.9800 .
C12 H12A 0.9600 .
C12 H12B 0.9600 .
C12 H12C 0.9600 .
C13 O2 1.359(8) .
C13 C14 1.389(11) .
C13 C18 1.410(10) .
C14 C15 1.397(10) .
C14 H14 0.9300 .
C15 C16 1.394(10) .
C15 H15 0.9300 .
C16 C17 1.383(10) .
C16 Cl2 1.732(7) .
C17 C18 1.405(9) .
C17 H17 0.9300 .
C18 C19 1.455(10) .
C19 N5 1.272(9) .
C19 H19 0.9300 .
C20 C21 1.477(11) .
C20 C22 1.480(12) .
C20 N5 1.500(9) .
C20 H20 0.9800 .
C21 H21A 0.9600 .
C21 H21B 0.9600 .
C21 H21C 0.9600 .
C22 N6 1.489(8) .
C22 H22A 0.9700 .
C22 H22B 0.9700 .
C23 N6 1.287(8) .
C23 C24 1.442(8) .
C23 H23 0.9300 .
C24 C25 1.404(9) .
C24 C29 1.418(8) .
C25 C26 1.351(9) .
C25 H25 0.9300 .
C26 C27 1.393(9) .
C26 Cl3 1.741(6) .
C27 C28 1.372(9) .
C27 H27 0.9300 .
C28 C29 1.425(8) .
C28 H28 0.9300 .
C29 O3 1.325(7) .
C30 O5 1.411(8) .
C30 H30A 0.9600 .
C30 H30B 0.9600 .
C30 H30C 0.9600 .
Cr1 C3 2.082(6) 5_575
Cr1 C2 2.083(7) 5_575
Cr1 C1 2.089(6) 5_575
Mn1 O1 1.890(4) .
Mn1 O1 1.890(4) 2
Mn1 N4 1.983(5) 2
Mn1 N4 1.983(5) .
Mn1 N1 2.306(5) 2
Mn1 N1 2.306(5) .
Mn2 O2 1.856(5) .
Mn2 O3 1.879(4) .
Mn2 N6 1.970(6) .
Mn2 N5 1.997(5) .
Mn2 O5 2.235(4) .
Mn2 O4 2.365(6) .
O4 H4A 0.8500 .
O4 H4B 0.8498 .
O5 H5 0.9300 .
O6 H6A 0.7974 .
O8 H8A 0.8017 .

loop_
_geom_torsion_atom_site_label_1
_geom_torsion_atom_site_label_2
_geom_torsion_atom_site_label_3
_geom_torsion_atom_site_label_4
_geom_torsion
_geom_torsion_site_symmetry_1
_geom_torsion_site_symmetry_4
O1 C4 C5 C6 178.6(6) . .
C9 C4 C5 C6 -0.8(10) . .
C4 C5 C6 C7 1.7(12) . .
C5 C6 C7 C8 -1.1(11) . .
C5 C6 C7 Cl1 -178.7(6) . .
C6 C7 C8 C9 -0.4(9) . .
Cl1 C7 C8 C9 177.1(5) . .
C7 C8 C9 C4 1.3(9) . .
C7 C8 C9 C10 -176.6(5) . .
O1 C4 C9 C8 180.0(5) . .
C5 C4 C9 C8 -0.7(8) . .
O1 C4 C9 C10 -2.3(9) . .
C5 C4 C9 C10 177.1(6) . .
C8 C9 C10 N4 178.7(5) . .
C4 C9 C10 N4 0.9(9) . .
O2 C13 C14 C15 -177.9(7) . .
C18 C13 C14 C15 0.8(11) . .
C13 C14 C15 C16 0.2(11) . .
C14 C15 C16 C17 -0.8(10) . .
C14 C15 C16 Cl2 178.9(6) . .
C15 C16 C17 C18 0.2(10) . .
Cl2 C16 C17 C18 -179.5(5) . .
C16 C17 C18 C13 0.9(10) . .
C16 C17 C18 C19 -179.9(6) . .
O2 C13 C18 C17 177.3(6) . .
C14 C13 C18 C17 -1.3(10) . .
O2 C13 C18 C19 -1.9(11) . .
C14 C13 C18 C19 179.4(7) . .
C17 C18 C19 N5 174.5(7) . .
C13 C18 C19 N5 -6.2(11) . .
C21 C20 C22 N6 169.4(6) . .
N5 C20 C22 N6 39.9(8) . .
N6 C23 C24 C25 -179.1(6) . .
N6 C23 C24 C29 -4.0(10) . .
C29 C24 C25 C26 0.0(9) . .
C23 C24 C25 C26 175.2(6) . .
C24 C25 C26 C27 -2.3(10) . .
C24 C25 C26 Cl3 178.6(5) . .
C25 C26 C27 C28 3.0(10) . .
Cl3 C26 C27 C28 -178.0(5) . .
C26 C27 C28 C29 -1.3(10) . .
C25 C24 C29 O3 -178.7(6) . .
C23 C24 C29 O3 6.3(9) . .
C25 C24 C29 C28 1.7(9) . .
C23 C24 C29 C28 -173.3(6) . .
C27 C28 C29 O3 179.3(6) . .
C27 C28 C29 C24 -1.1(9) . .
N3 C3 Cr1 C3 -176(11) . 5_575
N3 C3 Cr1 C2 47(11) . 5_575
N3 C3 Cr1 C2 -133(11) . .
N3 C3 Cr1 C1 138(11) . .
N3 C3 Cr1 C1 -42(11) . 5_575
N2 C2 Cr1 C3 -134(20) . .
N2 C2 Cr1 C3 46(20) . 5_575
N2 C2 Cr1 C2 -154(19) . 5_575
N2 C2 Cr1 C1 -41(20) . .
N2 C2 Cr1 C1 139(20) . 5_575
N1 C1 Cr1 C3 145(5) . .
N1 C1 Cr1 C3 -35(5) . 5_575
N1 C1 Cr1 C2 -126(5) . 5_575
N1 C1 Cr1 C2 54(5) . .
N1 C1 Cr1 C1 -61(10) . 5_575
Cr1 C1 N1 Mn1 1(6) . .
O1 Mn1 N1 C1 -154.6(10) . .
O1 Mn1 N1 C1 111.7(10) 2 .
N4 Mn1 N1 C1 19.6(10) 2 .
N4 Mn1 N1 C1 -62.4(10) . .
N1 Mn1 N1 C1 -21.4(10) 2 .
C9 C10 N4 C11 -176.0(7) . .
C9 C10 N4 Mn1 7.3(8) . .
C11 C11 N4 C10 -157.2(10) 2 .
C12 C11 N4 C10 -4.8(13) . .
C11 C11 N4 Mn1 19.8(13) 2 .
C12 C11 N4 Mn1 172.3(8) . .
O1 Mn1 N4 C10 -10.6(5) . .
O1 Mn1 N4 C10 160.9(16) 2 .
N4 Mn1 N4 C10 170.3(6) 2 .
N1 Mn1 N4 C10 80.7(5) 2 .
N1 Mn1 N4 C10 -103.3(5) . .
O1 Mn1 N4 C11 172.5(5) . .
O1 Mn1 N4 C11 -16(2) 2 .
N4 Mn1 N4 C11 -6.6(5) 2 .
N1 Mn1 N4 C11 -96.2(6) 2 .
N1 Mn1 N4 C11 79.8(6) . .
C18 C19 N5 C20 174.9(7) . .
C18 C19 N5 Mn2 -2.3(10) . .
C21 C20 N5 C19 24.3(12) . .
C22 C20 N5 C19 151.3(7) . .
C21 C20 N5 Mn2 -158.2(7) . .
C22 C20 N5 Mn2 -31.2(8) . .
O2 Mn2 N5 C19 12.8(6) . .
O3 Mn2 N5 C19 -164(2) . .
N6 Mn2 N5 C19 -171.5(6) . .
O5 Mn2 N5 C19 -81.4(6) . .
O4 Mn2 N5 C19 107.5(6) . .
O2 Mn2 N5 C20 -164.6(5) . .
O3 Mn2 N5 C20 19(3) . .
N6 Mn2 N5 C20 11.1(5) . .
O5 Mn2 N5 C20 101.2(5) . .
O4 Mn2 N5 C20 -69.9(5) . .
C24 C23 N6 C22 174.2(6) . .
C24 C23 N6 Mn2 -10.3(9) . .
C20 C22 N6 C23 143.3(7) . .
C20 C22 N6 Mn2 -32.7(7) . .
O2 Mn2 N6 C23 -123.5(18) . .
O3 Mn2 N6 C23 16.8(6) . .
N5 Mn2 N6 C23 -163.9(6) . .
O5 Mn2 N6 C23 108.7(5) . .
O4 Mn2 N6 C23 -77.6(5) . .
O2 Mn2 N6 C22 52(2) . .
O3 Mn2 N6 C22 -167.3(5) . .
N5 Mn2 N6 C22 11.9(5) . .
O5 Mn2 N6 C22 -75.4(5) . .
O4 Mn2 N6 C22 98.3(5) . .
C5 C4 O1 Mn1 175.3(5) . .
C9 C4 O1 Mn1 -5.4(8) . .
O1 Mn1 O1 C4 -169.3(6) 2 .
N4 Mn1 O1 C4 19(2) 2 .
N4 Mn1 O1 C4 9.8(5) . .
N1 Mn1 O1 C4 -76.5(5) 2 .
N1 Mn1 O1 C4 99.1(5) . .
C14 C13 O2 Mn2 -162.4(6) . .
C18 C13 O2 Mn2 18.9(10) . .
O3 Mn2 O2 C13 158.7(6) . .
N6 Mn2 O2 C13 -61(2) . .
N5 Mn2 O2 C13 -21.0(6) . .
O5 Mn2 O2 C13 66.5(6) . .
O4 Mn2 O2 C13 -106.4(6) . .
C24 C29 O3 Mn2 6.9(9) . .
C28 C29 O3 Mn2 -173.5(4) . .
O2 Mn2 O3 C29 160.5(5) . .
N6 Mn2 O3 C29 -15.2(5) . .
N5 Mn2 O3 C29 -23(3) . .
O5 Mn2 O3 C29 -105.1(5) . .
O4 Mn2 O3 C29 65.3(5) . .
O2 Mn2 O5 C30 84.2(5) . .
O3 Mn2 O5 C30 -8.8(5) . .
N6 Mn2 O5 C30 -101.0(5) . .
N5 Mn2 O5 C30 176.5(5) . .
O4 Mn2 O5 C30 -133.7(9) . .
